data_9014480
loop_
_publ_author_name
'Spiess, M.'
'Gruehn, R.'

_publ_section_title
;
 Zur thermischen Dehydratisierung des ZnSO4*7H2O und zum
 Hochtemperaturverhalten von wasserfreiem ZnSO4
;
_journal_name_full 'Zeitschrift fur Anorganische und Allgemeine Chemie'
_journal_page_first 222
_journal_page_last 240
_journal_paper_doi 10.1002/zaac.19794560124
_journal_volume 456
_journal_year 1979
_chemical_compound_source 'synthetic, made by dehydration of ZnSO4*7H2O'
_chemical_formula_sum 'H12 O10 S Zn'
_chemical_name_mineral Bianchite
_space_group_IT_number 15
_symmetry_space_group_name_Hall '-C 2yc'
_symmetry_space_group_name_H-M 'C 1 2/c 1'
_cell_angle_alpha 90
_cell_angle_beta 98.45
_cell_angle_gamma 90
_cell_formula_units_Z 8
_cell_length_a 9.981
_cell_length_b 7.250
_cell_length_c 24.280
_cell_volume 1737.883
_database_code_amcsd 0018487
_exptl_crystal_density_diffrn 2.060
_cod_depositor_comments
;
         Z inserted to be consistent with given formula
        Water oxygen atoms renamed so that they are treated as oxygens
                                          miguel
;
_cod_original_formula_sum 'Zn S O10 H12'
_cod_database_code 9014480

loop_
_space_group_symop_operation_xyz
x,y,z
1/2+x,1/2+y,z
x,-y,1/2+z
1/2+x,1/2-y,1/2+z
-x,y,1/2-z
1/2-x,1/2+y,1/2-z
-x,-y,-z
1/2-x,1/2-y,-z

loop_
_atom_site_label
_atom_site_fract_x
_atom_site_fract_y
_atom_site_fract_z
_atom_site_U_iso_or_equiv
Zn1 0.00000 0.00000 0.00000 0.04179
Zn2 0.00000 0.94900 0.25000 0.03800
S 0.86800 0.45200 0.12440 0.02786
O1 0.77800 0.60100 0.13520 0.03293
O2 0.98000 0.44600 0.16950 0.04939
O3 0.91800 0.49200 0.06980 0.04939
O4 0.79900 0.27600 0.11930 0.03673
O5 0.59200 0.72300 0.04690 0.03546
O6 0.53500 0.32500 0.06730 0.04053
O7 0.30500 0.55700 0.02160 0.04179
O8 0.88500 0.15900 0.28230 0.02913
O9 0.88600 0.74000 0.28320 0.03420
O10 0.85800 0.94900 0.17710 0.04179

loop_
_cod_related_entry_id
_cod_related_entry_database
_cod_related_entry_code
1 AMCSD 0018487
